data_1547211
loop_
_publ_author_name
'Maheshwaran Velusamy'
'Sethuvasan Sreenivasan'
'Ravichandran Kandasamy'
'Ponnuswamy Subbu'
'Sugumar Paramasivam'
'Ponnuswamy Mondikalipudur Nanjappagounder'

_publ_section_title
;
 Synthesis, crystal structures and docking studies of
 2,7-diphenyl-1,4-diazepan-5-one derivatives
;
_journal_name_full 'Chemistry Central Journal'
_journal_page_first 17
_journal_paper_doi 10.1186/s13065-015-0094-3
_journal_volume 9
_journal_year 2015
_chemical_formula_sum 'C19 H22 N2 O'
_chemical_formula_weight 294.39
_space_group_IT_number 2
_symmetry_cell_setting triclinic
_symmetry_space_group_name_Hall '-P 1'
_symmetry_space_group_name_H-M 'P -1'
_atom_sites_solution_hydrogens geom
_atom_sites_solution_primary direct
_atom_sites_solution_secondary difmap
_cell_angle_alpha 93.151(5)
_cell_angle_beta 97.650(3)
_cell_angle_gamma 92.660(4)
_cell_formula_units_Z 4
_cell_length_a 11.1980(5)
_cell_length_b 12.2910(8)
_cell_length_c 13.3610(4)
_cell_measurement_temperature 293(2)
_cell_volume 1817.13(15)
_computing_cell_refinement 'SAINT (Bruker, 2004)'
_computing_data_collection 'APEX2 (Bruker, 2004)'
_computing_data_reduction SAINT
_computing_molecular_graphics 'ORTEP-3 (Farrugia, 1997)'
_computing_publication_material 'PLATON (Spek, 2003)'
_computing_structure_refinement 'SHELXL-97 (Sheldrick, 2008)'
_computing_structure_solution 'SHELXS-97 (Sheldrick, 2008)'
_diffrn_ambient_temperature 293(2)
_diffrn_measured_fraction_theta_full 0.968
_diffrn_measured_fraction_theta_max 0.968
_diffrn_measurement_device_type 'Bruker Smart APEX CCD detector'
_diffrn_measurement_method '\w scans'
_diffrn_radiation_monochromator graphite
_diffrn_radiation_source 'fine-focus sealed tube'
_diffrn_radiation_type MoK\a
_diffrn_radiation_wavelength 0.71073
_diffrn_reflns_av_R_equivalents 0.0407
_diffrn_reflns_av_sigmaI/netI 0.0654
_diffrn_reflns_limit_h_max 14
_diffrn_reflns_limit_h_min -15
_diffrn_reflns_limit_k_max 16
_diffrn_reflns_limit_k_min -16
_diffrn_reflns_limit_l_max 17
_diffrn_reflns_limit_l_min -16
_diffrn_reflns_number 30381
_diffrn_reflns_theta_full 28.48
_diffrn_reflns_theta_max 28.48
_diffrn_reflns_theta_min 1.66
_exptl_absorpt_coefficient_mu 0.067
_exptl_absorpt_correction_T_max 0.983
_exptl_absorpt_correction_T_min 0.980
_exptl_absorpt_correction_type multi-scan
_exptl_absorpt_process_details '(SADABS; Bruker, 2001)'
_exptl_crystal_colour White
_exptl_crystal_density_diffrn 1.076
_exptl_crystal_density_method 'not measured'
_exptl_crystal_description Block
_exptl_crystal_F_000 632
_exptl_crystal_size_max 0.30
_exptl_crystal_size_mid 0.26
_exptl_crystal_size_min 0.25
_refine_diff_density_max 0.377
_refine_diff_density_min -0.367
_refine_diff_density_rms 0.039
_refine_ls_extinction_method none
_refine_ls_goodness_of_fit_ref 0.957
_refine_ls_hydrogen_treatment mixed
_refine_ls_matrix_type full
_refine_ls_number_parameters 401
_refine_ls_number_reflns 8888
_refine_ls_number_restraints 0
_refine_ls_restrained_S_all 0.957
_refine_ls_R_factor_all 0.1369
_refine_ls_R_factor_gt 0.0595
_refine_ls_shift/su_max 0.000
_refine_ls_shift/su_mean 0.000
_refine_ls_structure_factor_coef Fsqd
_refine_ls_weighting_details 'calc w=1/[\s^2^(Fo^2^)+(0.0981P)^2^+0.0000P] where P=(Fo^2^+2Fc^2^)/3'
_refine_ls_weighting_scheme calc
_refine_ls_wR_factor_gt 0.1687
_refine_ls_wR_factor_ref 0.1912
_reflns_number_gt 3819
_reflns_number_total 8888
_reflns_threshold_expression >2sigma(I)
_cod_data_source_file 1185683862140431_add1.cif
_cod_data_source_block 1
_cod_depositor_comments
;
The following automatic conversions were performed:

'_symmetry_cell_setting' value 'Triclinic' changed to 'triclinic'
according to the built-in table from CIF Core dictionary named
'cif_core.dic' version 2.4.1 from 2010-06-29.

Automatic conversion script
Id: cif_fix_values 5376 2017-05-30 11:51:03Z andrius 
;
_cod_database_code 1547211

loop_
_symmetry_equiv_pos_as_xyz
'x, y, z'
'-x, -y, -z'

loop_
_atom_site_label
_atom_site_type_symbol
_atom_site_fract_x
_atom_site_fract_y
_atom_site_fract_z
_atom_site_U_iso_or_equiv
_atom_site_adp_type
_atom_site_occupancy
_atom_site_symmetry_multiplicity
_atom_site_calc_flag
_atom_site_refinement_flags
_atom_site_disorder_assembly
_atom_site_disorder_group
C2A C 0.53010(17) 0.59002(15) 0.19977(15) 0.0519(5) Uani 1 1 d . . .
H2A H 0.5773 0.5866 0.1430 0.062 Uiso 1 1 calc R . .
C2B C 0.00319(18) 0.73325(15) 0.26057(15) 0.0512(5) Uani 1 1 d . . .
H2B H -0.0759 0.7309 0.2845 0.061 Uiso 1 1 calc R . .
C3A C 0.39537(18) 0.57926(15) 0.15739(15) 0.0533(5) Uani 1 1 d . . .
H3A H 0.3485 0.5732 0.2140 0.064 Uiso 1 1 calc R . .
C3B C -0.0168(2) 0.72115(16) 0.14434(15) 0.0573(5) Uani 1 1 d . . .
H3B H 0.0598 0.7042 0.1207 0.069 Uiso 1 1 calc R . .
C5A C 0.36529(19) 0.37985(18) 0.10087(18) 0.0622(6) Uani 1 1 d . . .
C5B C -0.1005(2) 0.52681(18) 0.11877(16) 0.0655(6) Uani 1 1 d . . .
C6A C 0.4240(2) 0.34683(17) 0.20311(18) 0.0680(6) Uani 1 1 d . . .
H6A H 0.3829 0.3843 0.2543 0.082 Uiso 1 1 calc R . .
C6B C 0.0118(2) 0.48800(16) 0.17875(16) 0.0656(6) Uani 1 1 d . . .
H6B H 0.0816 0.5214 0.1526 0.079 Uiso 1 1 calc R . .
C7A C 0.55871(18) 0.39164(15) 0.22187(16) 0.0543(5) Uani 1 1 d . . .
H7A H 0.5897 0.3924 0.1567 0.065 Uiso 1 1 calc R . .
C7B C 0.01430(18) 0.53452(15) 0.29078(14) 0.0512(5) Uani 1 1 d . . .
H7B H -0.0692 0.5391 0.3046 0.061 Uiso 1 1 calc R . .
C8A C 0.63615(18) 0.32155(16) 0.29022(16) 0.0540(5) Uani 1 1 d . . .
C8B C 0.07882(18) 0.46324(15) 0.36683(14) 0.0496(5) Uani 1 1 d . . .
C9A C 0.6344(2) 0.32680(18) 0.39389(17) 0.0655(6) Uani 1 1 d . . .
H9A H 0.5881 0.3774 0.4231 0.079 Uiso 1 1 calc R . .
C9B C 0.01390(19) 0.38554(15) 0.41187(15) 0.0555(5) Uani 1 1 d . . .
H9B H -0.0696 0.3786 0.3959 0.067 Uiso 1 1 calc R . .
C10A C 0.7014(2) 0.2569(2) 0.45437(19) 0.0727(7) Uani 1 1 d . . .
H10A H 0.6990 0.2607 0.5238 0.087 Uiso 1 1 calc R . .
C10B C 0.0708(2) 0.31873(16) 0.47947(16) 0.0622(6) Uani 1 1 d . . .
H10B H 0.0258 0.2663 0.5082 0.075 Uiso 1 1 calc R . .
C11A C 0.7702(2) 0.18314(19) 0.4133(2) 0.0731(7) Uani 1 1 d . . .
H11A H 0.8141 0.1360 0.4542 0.088 Uiso 1 1 calc R . .
C11B C 0.1937(2) 0.32835(18) 0.50525(17) 0.0682(6) Uani 1 1 d . . .
H11B H 0.2319 0.2835 0.5519 0.082 Uiso 1 1 calc R . .
C12A C 0.7748(2) 0.17856(18) 0.3111(2) 0.0777(7) Uani 1 1 d . . .
H12A H 0.8222 0.1284 0.2826 0.093 Uiso 1 1 calc R . .
C12B C 0.2595(2) 0.40469(18) 0.46151(19) 0.0743(7) Uani 1 1 d . . .
H12B H 0.3429 0.4112 0.4782 0.089 Uiso 1 1 calc R . .
C13A C 0.7091(2) 0.24841(17) 0.25005(18) 0.0653(6) Uani 1 1 d . . .
H13A H 0.7144 0.2459 0.1811 0.078 Uiso 1 1 calc R . .
C13B C 0.2032(2) 0.47199(17) 0.39298(17) 0.0630(6) Uani 1 1 d . . .
H13B H 0.2490 0.5237 0.3640 0.076 Uiso 1 1 calc R . .
C14A C 0.56032(18) 0.69797(16) 0.25888(16) 0.0533(5) Uani 1 1 d . . .
C14B C 0.06971(19) 0.83974(15) 0.30020(15) 0.0513(5) Uani 1 1 d . . .
C15A C 0.6249(2) 0.78125(18) 0.22095(19) 0.0691(6) Uani 1 1 d . . .
H15A H 0.6531 0.7699 0.1590 0.083 Uiso 1 1 calc R . .
C15B C 0.1913(2) 0.85776(17) 0.29390(17) 0.0631(6) Uani 1 1 d . . .
H15B H 0.2335 0.8019 0.2677 0.076 Uiso 1 1 calc R . .
C16A C 0.6481(2) 0.8815(2) 0.2746(2) 0.0838(8) Uani 1 1 d . . .
H16A H 0.6922 0.9366 0.2484 0.101 Uiso 1 1 calc R . .
C16B C 0.2516(2) 0.9573(2) 0.32579(19) 0.0754(7) Uani 1 1 d . . .
H16B H 0.3329 0.9684 0.3193 0.090 Uiso 1 1 calc R . .
C17A C 0.6070(2) 0.9003(2) 0.3648(2) 0.0797(7) Uani 1 1 d . . .
H17A H 0.6224 0.9680 0.4000 0.096 Uiso 1 1 calc R . .
C17B C 0.1909(3) 1.0393(2) 0.3669(2) 0.0801(7) Uani 1 1 d . . .
H17B H 0.2307 1.1063 0.3881 0.096 Uiso 1 1 calc R . .
C18A C 0.5431(2) 0.81931(19) 0.40361(19) 0.0729(7) Uani 1 1 d . . .
H18A H 0.5146 0.8319 0.4652 0.087 Uiso 1 1 calc R . .
C18B C 0.0721(3) 1.02200(19) 0.3764(2) 0.0796(7) Uani 1 1 d . . .
H18B H 0.0313 1.0773 0.4053 0.096 Uiso 1 1 calc R . .
C19A C 0.5207(2) 0.71855(17) 0.35151(17) 0.0617(6) Uani 1 1 d . . .
H19A H 0.4782 0.6636 0.3792 0.074 Uiso 1 1 calc R . .
C19B C 0.0109(2) 0.92286(18) 0.34356(17) 0.0669(6) Uani 1 1 d . . .
H19B H -0.0702 0.9123 0.3508 0.080 Uiso 1 1 calc R . .
C20A C 0.3578(2) 0.68011(17) 0.10076(18) 0.0696(6) Uani 1 1 d . . .
H20A H 0.4071 0.6901 0.0481 0.104 Uiso 1 1 calc R . .
H20B H 0.3680 0.7433 0.1472 0.104 Uiso 1 1 calc R . .
H20C H 0.2746 0.6700 0.0715 0.104 Uiso 1 1 calc R . .
C20B C -0.0604(2) 0.82405(17) 0.09732(18) 0.0731(7) Uani 1 1 d . . .
H20D H -0.0782 0.8107 0.0253 0.110 Uiso 1 1 calc R . .
H20E H 0.0012 0.8817 0.1128 0.110 Uiso 1 1 calc R . .
H20F H -0.1320 0.8449 0.1241 0.110 Uiso 1 1 calc R . .
C21A C 0.4019(3) 0.2265(2) 0.2128(2) 0.1058(10) Uani 1 1 d . . .
H21A H 0.3172 0.2072 0.1960 0.159 Uiso 1 1 calc R . .
H21B H 0.4283 0.2090 0.2811 0.159 Uiso 1 1 calc R . .
H21C H 0.4460 0.1865 0.1675 0.159 Uiso 1 1 calc R . .
C21B C 0.0176(3) 0.36502(18) 0.16441(19) 0.0856(8) Uani 1 1 d . . .
H21D H -0.0470 0.3300 0.1933 0.128 Uiso 1 1 calc R . .
H21E H 0.0935 0.3434 0.1974 0.128 Uiso 1 1 calc R . .
H21F H 0.0101 0.3440 0.0935 0.128 Uiso 1 1 calc R . .
N1A N 0.56603(15) 0.50322(12) 0.26680(12) 0.0570(5) Uani 1 1 d . . .
H1A H 0.5905 0.5175 0.3301 0.068 Uiso 1 1 calc R . .
N1B N 0.07182(15) 0.64384(12) 0.30388(12) 0.0529(4) Uani 1 1 d . . .
H1B H 0.1435 0.6558 0.3359 0.063 Uiso 1 1 calc R . .
N4A N 0.36204(15) 0.48529(13) 0.08574(13) 0.0605(5) Uani 1 1 d . . .
H4A H 0.3366 0.5007 0.0248 0.073 Uiso 1 1 calc R . .
N4B N -0.10705(16) 0.63307(14) 0.10647(13) 0.0630(5) Uani 1 1 d . . .
H4B H -0.1722 0.6525 0.0721 0.076 Uiso 1 1 calc R . .
O1A O 0.32323(15) 0.31031(12) 0.03293(13) 0.0815(5) Uani 1 1 d . . .
O1B O -0.18554(17) 0.46239(14) 0.08282(13) 0.0957(6) Uani 1 1 d . . .

loop_
_atom_site_aniso_label
_atom_site_aniso_U_11
_atom_site_aniso_U_22
_atom_site_aniso_U_33
_atom_site_aniso_U_23
_atom_site_aniso_U_13
_atom_site_aniso_U_12
C2A 0.0445(12) 0.0546(12) 0.0557(12) 0.0112(10) 0.0009(10) 0.0027(9)
C2B 0.0493(12) 0.0518(11) 0.0510(12) 0.0073(9) -0.0001(10) 0.0026(9)
C3A 0.0494(12) 0.0560(12) 0.0512(12) 0.0043(10) -0.0062(10) 0.0040(10)
C3B 0.0582(13) 0.0586(12) 0.0524(13) 0.0085(10) -0.0053(10) 0.0051(10)
C5A 0.0550(14) 0.0603(14) 0.0650(14) 0.0044(11) -0.0139(11) -0.0016(11)
C5B 0.0803(17) 0.0577(13) 0.0503(13) 0.0050(10) -0.0198(12) -0.0039(12)
C6A 0.0617(15) 0.0645(14) 0.0697(15) 0.0110(11) -0.0204(12) -0.0071(11)
C6B 0.0812(16) 0.0570(13) 0.0508(13) 0.0025(10) -0.0187(12) 0.0007(11)
C7A 0.0566(13) 0.0517(12) 0.0518(12) 0.0062(9) -0.0041(10) 0.0015(10)
C7B 0.0492(12) 0.0508(11) 0.0507(12) 0.0064(9) -0.0060(9) 0.0024(9)
C8A 0.0503(12) 0.0503(12) 0.0573(13) 0.0072(10) -0.0076(10) -0.0016(10)
C8B 0.0508(13) 0.0493(11) 0.0455(11) 0.0002(9) -0.0036(9) 0.0026(9)
C9A 0.0636(15) 0.0742(14) 0.0569(14) 0.0096(11) -0.0020(12) 0.0085(12)
C9B 0.0542(13) 0.0515(11) 0.0574(13) 0.0043(10) -0.0032(10) -0.0016(10)
C10A 0.0682(16) 0.0812(16) 0.0656(15) 0.0244(13) -0.0088(13) -0.0009(14)
C10B 0.0749(17) 0.0518(12) 0.0592(13) 0.0081(10) 0.0045(12) 0.0037(11)
C11A 0.0602(15) 0.0602(14) 0.093(2) 0.0280(14) -0.0169(14) -0.0041(12)
C11B 0.0785(18) 0.0614(14) 0.0616(14) 0.0127(11) -0.0079(13) 0.0103(12)
C12A 0.0705(17) 0.0595(14) 0.098(2) 0.0046(13) -0.0092(15) 0.0114(12)
C12B 0.0564(14) 0.0755(15) 0.0848(17) 0.0170(13) -0.0184(13) 0.0043(12)
C13A 0.0660(15) 0.0600(13) 0.0664(15) 0.0029(11) -0.0051(12) 0.0079(12)
C13B 0.0537(14) 0.0621(13) 0.0712(15) 0.0158(11) -0.0022(11) -0.0004(11)
C14A 0.0442(12) 0.0533(12) 0.0603(14) 0.0063(10) -0.0013(10) 0.0020(9)
C14B 0.0544(13) 0.0502(11) 0.0476(12) 0.0066(9) -0.0014(10) 0.0058(10)
C15A 0.0632(15) 0.0633(14) 0.0797(16) 0.0101(12) 0.0065(12) -0.0067(11)
C15B 0.0572(15) 0.0609(14) 0.0692(15) 0.0017(11) 0.0021(11) 0.0050(11)
C16A 0.0829(19) 0.0590(15) 0.107(2) 0.0095(15) 0.0089(17) -0.0159(13)
C16B 0.0619(15) 0.0757(17) 0.0846(18) 0.0113(14) -0.0025(13) -0.0089(14)
C17A 0.0747(18) 0.0574(15) 0.100(2) -0.0096(14) -0.0069(16) -0.0033(13)
C17B 0.086(2) 0.0536(14) 0.0940(19) 0.0022(13) -0.0102(16) -0.0057(14)
C18A 0.0665(16) 0.0695(16) 0.0767(17) -0.0081(13) -0.0069(13) 0.0018(13)
C18B 0.087(2) 0.0541(14) 0.094(2) -0.0066(12) 0.0011(15) 0.0138(14)
C19A 0.0565(14) 0.0602(14) 0.0644(15) 0.0029(11) -0.0052(11) -0.0017(10)
C19B 0.0608(14) 0.0653(14) 0.0728(16) 0.0004(12) 0.0022(12) 0.0101(12)
C20A 0.0685(15) 0.0655(14) 0.0695(15) 0.0077(11) -0.0142(12) 0.0108(11)
C20B 0.0858(17) 0.0639(14) 0.0652(15) 0.0155(11) -0.0113(13) 0.0053(12)
C21A 0.096(2) 0.0871(19) 0.122(2) 0.0358(17) -0.0297(18) -0.0248(16)
C21B 0.112(2) 0.0717(16) 0.0665(16) -0.0083(12) -0.0129(15) 0.0168(15)
N1A 0.0657(12) 0.0510(10) 0.0493(10) 0.0045(8) -0.0116(9) 0.0045(8)
N1B 0.0472(10) 0.0491(9) 0.0568(10) 0.0064(8) -0.0138(8) 0.0008(8)
N4A 0.0657(12) 0.0590(11) 0.0505(10) 0.0054(8) -0.0154(9) 0.0015(9)
N4B 0.0641(12) 0.0628(11) 0.0550(11) 0.0058(9) -0.0186(9) 0.0019(9)
O1A 0.0865(12) 0.0643(10) 0.0808(11) -0.0025(9) -0.0328(9) 0.0018(9)
O1B 0.1073(14) 0.0732(11) 0.0880(12) 0.0132(9) -0.0511(11) -0.0161(10)

loop_
_atom_type_symbol
_atom_type_description
_atom_type_scat_dispersion_real
_atom_type_scat_dispersion_imag
_atom_type_scat_source
C C 0.0033 0.0016 'International Tables Vol C Tables 4.2.6.8 and 6.1.1.4'
H H 0.0000 0.0000 'International Tables Vol C Tables 4.2.6.8 and 6.1.1.4'
N N 0.0061 0.0033 'International Tables Vol C Tables 4.2.6.8 and 6.1.1.4'
O O 0.0106 0.0060 'International Tables Vol C Tables 4.2.6.8 and 6.1.1.4'

loop_
_geom_angle_atom_site_label_1
_geom_angle_atom_site_label_2
_geom_angle_atom_site_label_3
_geom_angle
_geom_angle_site_symmetry_1
_geom_angle_site_symmetry_3
N1A C2A C14A 107.97(16) . .
N1A C2A C3A 112.49(15) . .
C14A C2A C3A 110.41(16) . .
N1A C2A H2A 108.6 . .
C14A C2A H2A 108.6 . .
C3A C2A H2A 108.6 . .
N1B C2B C14B 108.09(15) . .
N1B C2B C3B 111.44(16) . .
C14B C2B C3B 112.28(15) . .
N1B C2B H2B 108.3 . .
C14B C2B H2B 108.3 . .
C3B C2B H2B 108.3 . .
N4A C3A C20A 106.21(16) . .
N4A C3A C2A 113.97(16) . .
C20A C3A C2A 110.71(16) . .
N4A C3A H3A 108.6 . .
C20A C3A H3A 108.6 . .
C2A C3A H3A 108.6 . .
N4B C3B C20B 106.81(17) . .
N4B C3B C2B 111.73(16) . .
C20B C3B C2B 112.46(17) . .
N4B C3B H3B 108.6 . .
C20B C3B H3B 108.6 . .
C2B C3B H3B 108.6 . .
O1A C5A N4A 120.8(2) . .
O1A C5A C6A 121.2(2) . .
N4A C5A C6A 118.0(2) . .
O1B C5B N4B 120.2(2) . .
O1B C5B C6B 121.5(2) . .
N4B C5B C6B 118.3(2) . .
C21A C6A C5A 110.5(2) . .
C21A C6A C7A 116.4(2) . .
C5A C6A C7A 109.41(18) . .
C21A C6A H6A 106.6 . .
C5A C6A H6A 106.6 . .
C7A C6A H6A 106.6 . .
C5B C6B C21B 111.13(19) . .
C5B C6B C7B 106.96(18) . .
C21B C6B C7B 115.64(17) . .
C5B C6B H6B 107.6 . .
C21B C6B H6B 107.6 . .
C7B C6B H6B 107.6 . .
N1A C7A C8A 109.47(16) . .
N1A C7A C6A 109.71(17) . .
C8A C7A C6A 111.71(15) . .
N1A C7A H7A 108.6 . .
C8A C7A H7A 108.6 . .
C6A C7A H7A 108.6 . .
N1B C7B C8B 109.22(15) . .
N1B C7B C6B 110.12(16) . .
C8B C7B C6B 112.70(16) . .
N1B C7B H7B 108.2 . .
C8B C7B H7B 108.2 . .
C6B C7B H7B 108.2 . .
C13A C8A C9A 118.22(19) . .
C13A C8A C7A 120.2(2) . .
C9A C8A C7A 121.6(2) . .
C9B C8B C13B 118.01(18) . .
C9B C8B C7B 120.06(18) . .
C13B C8B C7B 121.92(18) . .
C8A C9A C10A 120.4(2) . .
C8A C9A H9A 119.8 . .
C10A C9A H9A 119.8 . .
C10B C9B C8B 121.0(2) . .
C10B C9B H9B 119.5 . .
C8B C9B H9B 119.5 . .
C11A C10A C9A 120.7(2) . .
C11A C10A H10A 119.6 . .
C9A C10A H10A 119.6 . .
C9B C10B C11B 120.6(2) . .
C9B C10B H10B 119.7 . .
C11B C10B H10B 119.7 . .
C10A C11A C12A 119.5(2) . .
C10A C11A H11A 120.2 . .
C12A C11A H11A 120.2 . .
C12B C11B C10B 119.3(2) . .
C12B C11B H11B 120.4 . .
C10B C11B H11B 120.4 . .
C11A C12A C13A 120.2(2) . .
C11A C12A H12A 119.9 . .
C13A C12A H12A 119.9 . .
C11B C12B C13B 120.6(2) . .
C11B C12B H12B 119.7 . .
C13B C12B H12B 119.7 . .
C8A C13A C12A 120.8(2) . .
C8A C13A H13A 119.6 . .
C12A C13A H13A 119.6 . .
C12B C13B C8B 120.5(2) . .
C12B C13B H13B 119.8 . .
C8B C13B H13B 119.8 . .
C15A C14A C19A 117.6(2) . .
C15A C14A C2A 121.2(2) . .
C19A C14A C2A 121.07(18) . .
C19B C14B C15B 117.8(2) . .
C19B C14B C2B 121.03(19) . .
C15B C14B C2B 121.19(19) . .
C14A C15A C16A 120.5(2) . .
C14A C15A H15A 119.7 . .
C16A C15A H15A 119.7 . .
C14B C15B C16B 121.5(2) . .
C14B C15B H15B 119.3 . .
C16B C15B H15B 119.3 . .
C17A C16A C15A 120.7(2) . .
C17A C16A H16A 119.6 . .
C15A C16A H16A 119.6 . .
C17B C16B C15B 119.7(2) . .
C17B C16B H16B 120.1 . .
C15B C16B H16B 120.1 . .
C16A C17A C18A 119.7(2) . .
C16A C17A H17A 120.2 . .
C18A C17A H17A 120.2 . .
C18B C17B C16B 119.6(2) . .
C18B C17B H17B 120.2 . .
C16B C17B H17B 120.2 . .
C17A C18A C19A 120.1(3) . .
C17A C18A H18A 119.9 . .
C19A C18A H18A 119.9 . .
C17B C18B C19B 120.9(2) . .
C17B C18B H18B 119.6 . .
C19B C18B H18B 119.6 . .
C18A C19A C14A 121.2(2) . .
C18A C19A H19A 119.4 . .
C14A C19A H19A 119.4 . .
C14B C19B C18B 120.5(2) . .
C14B C19B H19B 119.8 . .
C18B C19B H19B 119.8 . .
C3A C20A H20A 109.5 . .
C3A C20A H20B 109.5 . .
H20A C20A H20B 109.5 . .
C3A C20A H20C 109.5 . .
H20A C20A H20C 109.5 . .
H20B C20A H20C 109.5 . .
C3B C20B H20D 109.5 . .
C3B C20B H20E 109.5 . .
H20D C20B H20E 109.5 . .
C3B C20B H20F 109.5 . .
H20D C20B H20F 109.5 . .
H20E C20B H20F 109.5 . .
C6A C21A H21A 109.5 . .
C6A C21A H21B 109.5 . .
H21A C21A H21B 109.5 . .
C6A C21A H21C 109.5 . .
H21A C21A H21C 109.5 . .
H21B C21A H21C 109.5 . .
C6B C21B H21D 109.5 . .
C6B C21B H21E 109.5 . .
H21D C21B H21E 109.5 . .
C6B C21B H21F 109.5 . .
H21D C21B H21F 109.5 . .
H21E C21B H21F 109.5 . .
C7A N1A C2A 117.48(15) . .
C7A N1A H1A 121.3 . .
C2A N1A H1A 121.3 . .
C7B N1B C2B 117.72(14) . .
C7B N1B H1B 121.1 . .
C2B N1B H1B 121.1 . .
C5A N4A C3A 129.45(18) . .
C5A N4A H4A 115.3 . .
C3A N4A H4A 115.3 . .
C5B N4B C3B 127.95(18) . .
C5B N4B H4B 116.0 . .
C3B N4B H4B 116.0 . .

loop_
_geom_bond_atom_site_label_1
_geom_bond_atom_site_label_2
_geom_bond_distance
_geom_bond_site_symmetry_2
C2A N1A 1.467(2) .
C2A C14A 1.507(3) .
C2A C3A 1.536(3) .
C2A H2A 0.9800 .
C2B N1B 1.471(2) .
C2B C14B 1.509(3) .
C2B C3B 1.537(3) .
C2B H2B 0.9800 .
C3A N4A 1.460(2) .
C3A C20A 1.534(3) .
C3A H3A 0.9800 .
C3B N4B 1.467(3) .
C3B C20B 1.515(3) .
C3B H3B 0.9800 .
C5A O1A 1.241(2) .
C5A N4A 1.324(3) .
C5A C6A 1.520(3) .
C5B O1B 1.238(2) .
C5B N4B 1.329(3) .
C5B C6B 1.509(3) .
C6A C21A 1.504(3) .
C6A C7A 1.565(3) .
C6A H6A 0.9800 .
C6B C21B 1.519(3) .
C6B C7B 1.569(3) .
C6B H6B 0.9800 .
C7A N1A 1.461(2) .
C7A C8A 1.508(3) .
C7A H7A 0.9800 .
C7B N1B 1.454(2) .
C7B C8B 1.511(2) .
C7B H7B 0.9800 .
C8A C13A 1.377(3) .
C8A C9A 1.386(3) .
C8B C9B 1.385(3) .
C8B C13B 1.388(3) .
C9A C10A 1.388(3) .
C9A H9A 0.9300 .
C9B C10B 1.369(3) .
C9B H9B 0.9300 .
C10A C11A 1.357(3) .
C10A H10A 0.9300 .
C10B C11B 1.371(3) .
C10B H10B 0.9300 .
C11A C12A 1.372(4) .
C11A H11A 0.9300 .
C11B C12B 1.369(3) .
C11B H11B 0.9300 .
C12A C13A 1.385(3) .
C12A H12A 0.9300 .
C12B C13B 1.377(3) .
C12B H12B 0.9300 .
C13A H13A 0.9300 .
C13B H13B 0.9300 .
C14A C15A 1.383(3) .
C14A C19A 1.384(3) .
C14B C19B 1.383(3) .
C14B C15B 1.383(3) .
C15A C16A 1.387(3) .
C15A H15A 0.9300 .
C15B C16B 1.387(3) .
C15B H15B 0.9300 .
C16A C17A 1.358(4) .
C16A H16A 0.9300 .
C16B C17B 1.372(3) .
C16B H16B 0.9300 .
C17A C18A 1.364(3) .
C17A H17A 0.9300 .
C17B C18B 1.362(3) .
C17B H17B 0.9300 .
C18A C19A 1.382(3) .
C18A H18A 0.9300 .
C18B C19B 1.390(3) .
C18B H18B 0.9300 .
C19A H19A 0.9300 .
C19B H19B 0.9300 .
C20A H20A 0.9600 .
C20A H20B 0.9600 .
C20A H20C 0.9600 .
C20B H20D 0.9600 .
C20B H20E 0.9600 .
C20B H20F 0.9600 .
C21A H21A 0.9600 .
C21A H21B 0.9600 .
C21A H21C 0.9600 .
C21B H21D 0.9600 .
C21B H21E 0.9600 .
C21B H21F 0.9600 .
N1A H1A 0.8600 .
N1B H1B 0.8600 .
N4A H4A 0.8600 .
N4B H4B 0.8600 .

loop_
_geom_torsion_atom_site_label_1
_geom_torsion_atom_site_label_2
_geom_torsion_atom_site_label_3
_geom_torsion_atom_site_label_4
_geom_torsion
_geom_torsion_site_symmetry_1
_geom_torsion_site_symmetry_2
_geom_torsion_site_symmetry_3
_geom_torsion_site_symmetry_4
N1A C2A C3A N4A -68.7(2) . . . .
C14A C2A C3A N4A 170.63(16) . . . .
N1A C2A C3A C20A 171.66(17) . . . .
C14A C2A C3A C20A 51.0(2) . . . .
N1B C2B C3B N4B 73.4(2) . . . .
C14B C2B C3B N4B -165.16(17) . . . .
N1B C2B C3B C20B -166.49(17) . . . .
C14B C2B C3B C20B -45.1(2) . . . .
O1A C5A C6A C21A -10.3(3) . . . .
N4A C5A C6A C21A 170.8(2) . . . .
O1A C5A C6A C7A 119.3(2) . . . .
N4A C5A C6A C7A -59.7(3) . . . .
O1B C5B C6B C21B 14.6(3) . . . .
N4B C5B C6B C21B -166.4(2) . . . .
O1B C5B C6B C7B -112.5(2) . . . .
N4B C5B C6B C7B 66.5(3) . . . .
C21A C6A C7A N1A -147.6(2) . . . .
C5A C6A C7A N1A 86.2(2) . . . .
C21A C6A C7A C8A -26.0(3) . . . .
C5A C6A C7A C8A -152.18(19) . . . .
C5B C6B C7B N1B -86.3(2) . . . .
C21B C6B C7B N1B 149.4(2) . . . .
C5B C6B C7B C8B 151.50(17) . . . .
C21B C6B C7B C8B 27.1(3) . . . .
N1A C7A C8A C13A -136.5(2) . . . .
C6A C7A C8A C13A 101.8(2) . . . .
N1A C7A C8A C9A 44.9(2) . . . .
C6A C7A C8A C9A -76.8(2) . . . .
N1B C7B C8B C9B 142.76(18) . . . .
C6B C7B C8B C9B -94.5(2) . . . .
N1B C7B C8B C13B -38.0(3) . . . .
C6B C7B C8B C13B 84.7(2) . . . .
C13A C8A C9A C10A -2.4(3) . . . .
C7A C8A C9A C10A 176.28(19) . . . .
C13B C8B C9B C10B -0.6(3) . . . .
C7B C8B C9B C10B 178.73(18) . . . .
C8A C9A C10A C11A 0.6(3) . . . .
C8B C9B C10B C11B 0.9(3) . . . .
C9A C10A C11A C12A 0.8(3) . . . .
C9B C10B C11B C12B -0.9(3) . . . .
C10A C11A C12A C13A -0.3(3) . . . .
C10B C11B C12B C13B 0.6(4) . . . .
C9A C8A C13A C12A 2.9(3) . . . .
C7A C8A C13A C12A -175.81(18) . . . .
C11A C12A C13A C8A -1.6(3) . . . .
C11B C12B C13B C8B -0.2(4) . . . .
C9B C8B C13B C12B 0.2(3) . . . .
C7B C8B C13B C12B -179.1(2) . . . .
N1A C2A C14A C15A 129.6(2) . . . .
C3A C2A C14A C15A -107.0(2) . . . .
N1A C2A C14A C19A -52.7(2) . . . .
C3A C2A C14A C19A 70.7(2) . . . .
N1B C2B C14B C19B -129.07(19) . . . .
C3B C2B C14B C19B 107.6(2) . . . .
N1B C2B C14B C15B 51.3(2) . . . .
C3B C2B C14B C15B -72.0(2) . . . .
C19A C14A C15A C16A -0.2(3) . . . .
C2A C14A C15A C16A 177.5(2) . . . .
C19B C14B C15B C16B -2.8(3) . . . .
C2B C14B C15B C16B 176.89(18) . . . .
C14A C15A C16A C17A -0.5(4) . . . .
C14B C15B C16B C17B 1.6(3) . . . .
C15A C16A C17A C18A 0.5(4) . . . .
C15B C16B C17B C18B 0.3(4) . . . .
C16A C17A C18A C19A 0.3(4) . . . .
C16B C17B C18B C19B -1.0(4) . . . .
C17A C18A C19A C14A -1.1(3) . . . .
C15A C14A C19A C18A 1.0(3) . . . .
C2A C14A C19A C18A -176.75(18) . . . .
C15B C14B C19B C18B 2.0(3) . . . .
C2B C14B C19B C18B -177.63(19) . . . .
C17B C18B C19B C14B -0.2(4) . . . .
C8A C7A N1A C2A 160.96(17) . . . .
C6A C7A N1A C2A -76.1(2) . . . .
C14A C2A N1A C7A -172.70(17) . . . .
C3A C2A N1A C7A 65.2(2) . . . .
C8B C7B N1B C2B -161.68(16) . . . .
C6B C7B N1B C2B 74.1(2) . . . .
C14B C2B N1B C7B 169.28(16) . . . .
C3B C2B N1B C7B -66.9(2) . . . .
O1A C5A N4A C3A 173.5(2) . . . .
C6A C5A N4A C3A -7.6(3) . . . .
C20A C3A N4A C5A -172.9(2) . . . .
C2A C3A N4A C5A 64.9(3) . . . .
O1B C5B N4B C3B 179.1(2) . . . .
C6B C5B N4B C3B 0.2(3) . . . .
C20B C3B N4B C5B 172.2(2) . . . .
C2B C3B N4B C5B -64.4(3) . . . .
